data_7226094
loop_
_publ_author_name
'Zhang, Xiutang'
'Fan, Liming'
'Fan, Weiliu'
'Li, Bin'
'Liu, Guangzeng'
'Liu, Xinzheng'
'Zhao, Xian'

_publ_section_title
;
 Structural diversity, luminescence and photocatalytic properties of six
 coordination polymers based on designed bifunctional
 2-(imidazol-1-yl)terephthalic acid
;
_journal_issue 36
_journal_name_full CrystEngComm
_journal_page_first 6914
_journal_paper_doi 10.1039/C6CE01296E
_journal_volume 18
_journal_year 2016
_chemical_formula_sum 'C17 H19 N4 Ni O8'
_chemical_formula_weight 466.07
_chemical_name_systematic
; 
 ? 
;
_space_group_IT_number 14
_symmetry_cell_setting monoclinic
_symmetry_space_group_name_Hall '-P 2yn'
_symmetry_space_group_name_H-M 'P 1 21/n 1'
_atom_sites_solution_hydrogens geom
_atom_sites_solution_primary direct
_atom_sites_solution_secondary difmap
_audit_creation_method SHELXL-97
_audit_update_record
;
2016-07-20 deposited with the CCDC.
2016-08-01 downloaded from the CCDC.
;
_cell_angle_alpha 90.00
_cell_angle_beta 99.3200(10)
_cell_angle_gamma 90.00
_cell_formula_units_Z 4
_cell_length_a 7.3222(3)
_cell_length_b 25.5967(10)
_cell_length_c 10.3654(4)
_cell_measurement_reflns_used 9523
_cell_measurement_temperature 293(2)
_cell_measurement_theta_max 27.484
_cell_measurement_theta_min 3.109
_cell_volume 1917.08(13)
_computing_cell_refinement 'Bruker SMART'
_computing_data_collection 'Bruker SMART'
_computing_data_reduction 'Bruker SAINT'
_computing_molecular_graphics 'Bruker SHELXTL'
_computing_publication_material 'Bruker SHELXTL'
_computing_structure_refinement 'SHELXL-97 (Sheldrick, 1997)'
_computing_structure_solution 'SHELXS-97 (Sheldrick, 1990)'
_diffrn_ambient_temperature 293(2)
_diffrn_measured_fraction_theta_full 0.999
_diffrn_measured_fraction_theta_max 0.999
_diffrn_measurement_device_type 'CCD area detector'
_diffrn_measurement_method 'phi and omega scans'
_diffrn_radiation_monochromator graphite
_diffrn_radiation_source 'fine-focus sealed tube'
_diffrn_radiation_type MoK\a
_diffrn_radiation_wavelength 0.71073
_diffrn_reflns_av_R_equivalents 0.0472
_diffrn_reflns_av_sigmaI/netI 0.0190
_diffrn_reflns_limit_h_max 8
_diffrn_reflns_limit_h_min -8
_diffrn_reflns_limit_k_max 30
_diffrn_reflns_limit_k_min -30
_diffrn_reflns_limit_l_max 12
_diffrn_reflns_limit_l_min -12
_diffrn_reflns_number 24801
_diffrn_reflns_theta_full 25.00
_diffrn_reflns_theta_max 25.00
_diffrn_reflns_theta_min 3.11
_diffrn_standards_number 0
_exptl_absorpt_coefficient_mu 1.067
_exptl_absorpt_correction_T_max 0.9721
_exptl_absorpt_correction_T_min 0.7832
_exptl_absorpt_correction_type multi-scan
_exptl_absorpt_process_details 'SADABS; Bruker, 2000'
_exptl_crystal_colour colorless
_exptl_crystal_density_diffrn 1.615
_exptl_crystal_density_method 'not measured'
_exptl_crystal_description block
_exptl_crystal_F_000 964
_exptl_crystal_size_max 0.498
_exptl_crystal_size_mid 0.465
_exptl_crystal_size_min 0.401
_refine_diff_density_max 0.569
_refine_diff_density_min -0.351
_refine_diff_density_rms 0.075
_refine_ls_extinction_method none
_refine_ls_goodness_of_fit_ref 1.035
_refine_ls_hydrogen_treatment mixed
_refine_ls_matrix_type full
_refine_ls_number_parameters 295
_refine_ls_number_reflns 3374
_refine_ls_number_restraints 12
_refine_ls_restrained_S_all 1.033
_refine_ls_R_factor_all 0.0344
_refine_ls_R_factor_gt 0.0325
_refine_ls_shift/su_max 0.002
_refine_ls_shift/su_mean 0.000
_refine_ls_structure_factor_coef Fsqd
_refine_ls_weighting_details 'calc w=1/[\s^2^(Fo^2^)+(0.0377P)^2^+1.8005P] where P=(Fo^2^+2Fc^2^)/3'
_refine_ls_weighting_scheme calc
_refine_ls_wR_factor_gt 0.0773
_refine_ls_wR_factor_ref 0.0785
_reflns_number_gt 3190
_reflns_number_total 3374
_reflns_threshold_expression >2sigma(I)
_cod_data_source_file c6ce01296e2.cif
_cod_data_source_block 4
_cod_depositor_comments 'Adding full bibliography for 7226091--7226096.cif.'
_cod_original_sg_symbol_H-M P2(1)/n
_cod_database_code 7226094

loop_
_symmetry_equiv_pos_as_xyz
'x, y, z'
'-x+1/2, y+1/2, -z+1/2'
'-x, -y, -z'
'x-1/2, -y-1/2, z-1/2'

loop_
_atom_site_label
_atom_site_type_symbol
_atom_site_fract_x
_atom_site_fract_y
_atom_site_fract_z
_atom_site_U_iso_or_equiv
_atom_site_adp_type
_atom_site_occupancy
_atom_site_symmetry_multiplicity
_atom_site_calc_flag
_atom_site_refinement_flags
C1 C 0.5111(3) 0.79527(9) 0.4946(2) 0.0349(5) Uani 1 1 d .
H1 H 0.5909 0.8221 0.5273 0.042 Uiso 1 1 calc R
C2 C 0.5581(3) 0.74450(9) 0.4917(2) 0.0365(5) Uani 1 1 d .
H2 H 0.6735 0.7299 0.5215 0.044 Uiso 1 1 calc R
C3 C 0.2667(3) 0.75455(8) 0.4082(2) 0.0296(5) Uani 1 1 d .
H3 H 0.1457 0.7471 0.3699 0.036 Uiso 1 1 calc R
C4 C 0.3827(3) 0.66311(8) 0.42065(19) 0.0254(4) Uani 1 1 d .
C5 C 0.3357(3) 0.64198(8) 0.2971(2) 0.0265(4) Uani 1 1 d .
H5 H 0.3097 0.6638 0.2247 0.032 Uiso 1 1 calc R
C6 C 0.3274(3) 0.58792(8) 0.2814(2) 0.0275(4) Uani 1 1 d .
C7 C 0.3736(3) 0.55636(8) 0.3907(2) 0.0356(5) Uani 1 1 d .
H7 H 0.3715 0.5202 0.3810 0.043 Uiso 1 1 calc R
C8 C 0.4226(3) 0.57780(9) 0.5133(2) 0.0370(5) Uani 1 1 d .
H8 H 0.4551 0.5560 0.5851 0.044 Uiso 1 1 calc R
C9 C 0.4239(3) 0.63173(8) 0.5311(2) 0.0283(5) Uani 1 1 d .
C10 C 0.4638(3) 0.65278(9) 0.6685(2) 0.0311(5) Uani 1 1 d .
C11 C 0.2714(3) 0.56381(8) 0.1485(2) 0.0307(5) Uani 1 1 d .
C12 C 0.2816(3) 0.84656(9) 0.7286(2) 0.0383(5) Uani 1 1 d .
H12 H 0.2594 0.8110 0.7169 0.046 Uiso 1 1 calc R
C13 C 0.3445(4) 0.86965(9) 0.8439(2) 0.0387(6) Uani 1 1 d .
H13 H 0.3738 0.8533 0.9247 0.046 Uiso 1 1 calc R
C14 C 0.3014(3) 0.92831(9) 0.6884(2) 0.0357(5) Uani 1 1 d .
H14 H 0.2967 0.9603 0.6453 0.043 Uiso 1 1 calc R
C15 C 0.4264(3) 0.96214(9) 0.9110(2) 0.0329(5) Uani 1 1 d .
C16 C 0.4574(4) 0.95113(10) 1.0429(2) 0.0428(6) Uani 1 1 d .
H16 H 0.4281 0.9184 1.0725 0.051 Uiso 1 1 calc R
C17 C 0.4677(4) 1.01095(10) 0.8687(2) 0.0434(6) Uani 1 1 d .
H17 H 0.4453 1.0186 0.7798 0.052 Uiso 1 1 calc R
N1 N 0.3284(2) 0.80158(7) 0.44216(16) 0.0272(4) Uani 1 1 d .
N2 N 0.4004(2) 0.71868(6) 0.43573(16) 0.0263(4) Uani 1 1 d .
N3 N 0.2549(3) 0.88344(7) 0.63052(17) 0.0325(4) Uani 1 1 d .
N4 N 0.3568(3) 0.92221(7) 0.81857(17) 0.0321(4) Uani 1 1 d .
Ni1 Ni 0.18030(3) 0.869303(9) 0.43210(2) 0.02411(10) Uani 1 1 d .
O1 O 0.2647(3) 0.51505(6) 0.14098(19) 0.0528(5) Uani 1 1 d .
O2 O 0.2341(2) 0.59354(6) 0.05137(15) 0.0356(4) Uani 1 1 d .
O3 O 0.6132(2) 0.63735(7) 0.73407(15) 0.0389(4) Uani 1 1 d .
O4 O 0.3484(2) 0.68183(8) 0.70723(16) 0.0480(5) Uani 1 1 d .
O5 O -0.0511(2) 0.82781(6) 0.46508(15) 0.0334(3) Uani 1 1 d D
O6 O 0.0102(3) 0.93686(7) 0.4053(2) 0.0586(5) Uani 1 1 d D
O7 O 0.3993(2) 0.91610(6) 0.38950(16) 0.0352(4) Uani 1 1 d D
O8 O -0.0481(4) 0.68234(12) 0.6317(2) 0.0809(7) Uani 1 1 d D
H8A H -0.004(5) 0.7110(6) 0.619(3) 0.080 Uiso 1 1 d D
H6A H -0.076(3) 0.9384(10) 0.447(3) 0.080 Uiso 1 1 d D
H7A H 0.360(3) 0.9459(4) 0.375(3) 0.080 Uiso 1 1 d D
H7B H 0.500(2) 0.9142(10) 0.437(3) 0.080 Uiso 1 1 d D
H5A H -0.117(3) 0.8466(11) 0.502(2) 0.080 Uiso 1 1 d D
H5B H -0.095(4) 0.8200(13) 0.3898(12) 0.080 Uiso 1 1 d D
H6B H 0.059(4) 0.9650(5) 0.395(3) 0.080 Uiso 1 1 d D
H8B H -0.080(5) 0.6788(11) 0.7036(16) 0.080 Uiso 1 1 d D

loop_
_atom_site_aniso_label
_atom_site_aniso_U_11
_atom_site_aniso_U_22
_atom_site_aniso_U_33
_atom_site_aniso_U_23
_atom_site_aniso_U_13
_atom_site_aniso_U_12
C1 0.0303(11) 0.0271(11) 0.0444(13) -0.0056(10) -0.0028(9) -0.0049(9)
C2 0.0272(11) 0.0285(11) 0.0502(14) -0.0046(10) -0.0047(10) 0.0011(9)
C3 0.0299(11) 0.0234(10) 0.0314(11) -0.0025(8) -0.0075(9) 0.0010(8)
C4 0.0267(10) 0.0198(10) 0.0278(10) -0.0006(8) -0.0012(8) 0.0013(8)
C5 0.0296(11) 0.0221(10) 0.0260(10) 0.0024(8) -0.0007(8) 0.0026(8)
C6 0.0265(10) 0.0226(10) 0.0321(11) -0.0030(8) 0.0009(8) 0.0010(8)
C7 0.0418(13) 0.0194(10) 0.0428(13) 0.0018(9) -0.0015(10) 0.0028(9)
C8 0.0459(13) 0.0274(11) 0.0338(12) 0.0080(9) -0.0055(10) 0.0042(10)
C9 0.0277(11) 0.0276(11) 0.0273(11) 0.0029(8) -0.0023(8) 0.0027(8)
C10 0.0320(11) 0.0323(11) 0.0269(11) 0.0039(9) -0.0011(9) 0.0015(9)
C11 0.0270(10) 0.0264(11) 0.0386(12) -0.0080(9) 0.0048(9) 0.0007(8)
C12 0.0503(14) 0.0314(12) 0.0331(12) -0.0072(10) 0.0061(10) -0.0101(10)
C13 0.0515(15) 0.0360(13) 0.0284(12) -0.0038(9) 0.0055(10) -0.0096(10)
C14 0.0445(13) 0.0318(12) 0.0292(11) -0.0070(9) 0.0014(10) -0.0049(10)
C15 0.0343(11) 0.0357(12) 0.0288(11) -0.0124(9) 0.0054(9) -0.0074(9)
C16 0.0613(16) 0.0356(13) 0.0303(12) -0.0067(10) 0.0043(11) -0.0151(12)
C17 0.0613(16) 0.0425(14) 0.0250(11) -0.0062(10) 0.0030(11) -0.0139(12)
N1 0.0310(9) 0.0216(8) 0.0265(9) -0.0037(7) -0.0023(7) -0.0002(7)
N2 0.0307(9) 0.0197(8) 0.0259(9) -0.0025(7) -0.0036(7) 0.0009(7)
N3 0.0385(10) 0.0309(10) 0.0272(9) -0.0083(8) 0.0024(8) -0.0054(8)
N4 0.0357(10) 0.0339(10) 0.0264(9) -0.0100(8) 0.0038(7) -0.0068(8)
Ni1 0.02637(16) 0.01933(15) 0.02501(16) -0.00164(9) -0.00071(10) -0.00117(10)
O1 0.0729(13) 0.0251(9) 0.0584(12) -0.0135(8) 0.0046(10) -0.0008(8)
O2 0.0388(9) 0.0339(8) 0.0314(8) -0.0050(7) -0.0019(7) -0.0025(7)
O3 0.0312(8) 0.0553(10) 0.0268(8) -0.0031(7) -0.0053(6) 0.0086(7)
O4 0.0469(10) 0.0631(12) 0.0314(9) -0.0018(8) -0.0017(7) 0.0228(9)
O5 0.0324(8) 0.0340(9) 0.0333(8) -0.0015(7) 0.0040(6) -0.0055(7)
O6 0.0526(12) 0.0353(10) 0.0951(16) 0.0168(10) 0.0337(11) 0.0102(9)
O7 0.0312(8) 0.0310(8) 0.0404(9) 0.0075(7) -0.0031(7) -0.0042(6)
O8 0.0666(16) 0.117(2) 0.0568(14) -0.0033(14) 0.0039(11) 0.0107(15)

loop_
_atom_type_symbol
_atom_type_description
_atom_type_scat_dispersion_real
_atom_type_scat_dispersion_imag
_atom_type_scat_source
C C 0.0033 0.0016 'International Tables Vol C Tables 4.2.6.8 and 6.1.1.4'
H H 0.0000 0.0000 'International Tables Vol C Tables 4.2.6.8 and 6.1.1.4'
N N 0.0061 0.0033 'International Tables Vol C Tables 4.2.6.8 and 6.1.1.4'
Ni Ni 0.3393 1.1124 'International Tables Vol C Tables 4.2.6.8 and 6.1.1.4'
O O 0.0106 0.0060 'International Tables Vol C Tables 4.2.6.8 and 6.1.1.4'

loop_
_geom_angle_atom_site_label_1
_geom_angle_atom_site_label_2
_geom_angle_atom_site_label_3
_geom_angle
_geom_angle_site_symmetry_1
_geom_angle_site_symmetry_3
C2 C1 N1 110.00(19) . .
C2 C1 H1 125.0 . .
N1 C1 H1 125.0 . .
C1 C2 N2 105.87(19) . .
C1 C2 H2 127.1 . .
N2 C2 H2 127.1 . .
N1 C3 N2 111.32(18) . .
N1 C3 H3 124.3 . .
N2 C3 H3 124.3 . .
C5 C4 C9 121.68(19) . .
C5 C4 N2 119.60(18) . .
C9 C4 N2 118.62(18) . .
C4 C5 C6 119.81(19) . .
C4 C5 H5 120.1 . .
C6 C5 H5 120.1 . .
C7 C6 C5 118.82(19) . .
C7 C6 C11 120.19(19) . .
C5 C6 C11 120.99(19) . .
C8 C7 C6 120.9(2) . .
C8 C7 H7 119.5 . .
C6 C7 H7 119.5 . .
C7 C8 C9 120.8(2) . .
C7 C8 H8 119.6 . .
C9 C8 H8 119.6 . .
C4 C9 C8 117.9(2) . .
C4 C9 C10 123.68(19) . .
C8 C9 C10 118.43(19) . .
O4 C10 O3 126.4(2) . .
O4 C10 C9 118.85(18) . .
O3 C10 C9 114.72(19) . .
O1 C11 O2 123.6(2) . .
O1 C11 C6 117.9(2) . .
O2 C11 C6 118.47(18) . .
C13 C12 N3 110.0(2) . .
C13 C12 H12 125.0 . .
N3 C12 H12 125.0 . .
C12 C13 N4 106.5(2) . .
C12 C13 H13 126.8 . .
N4 C13 H13 126.8 . .
N3 C14 N4 111.6(2) . .
N3 C14 H14 124.2 . .
N4 C14 H14 124.2 . .
C17 C15 C16 119.5(2) . .
C17 C15 N4 120.5(2) . .
C16 C15 N4 120.0(2) . .
C15 C16 C17 119.8(2) . 3_677
C15 C16 H16 120.1 . .
C17 C16 H16 120.1 3_677 .
C15 C17 C16 120.7(2) . 3_677
C15 C17 H17 119.7 . .
C16 C17 H17 119.7 3_677 .
C3 N1 C1 105.63(17) . .
C3 N1 Ni1 127.50(14) . .
C1 N1 Ni1 126.73(14) . .
C3 N2 C2 107.18(17) . .
C3 N2 C4 127.33(17) . .
C2 N2 C4 125.31(17) . .
C14 N3 C12 105.43(18) . .
C14 N3 Ni1 127.79(16) . .
C12 N3 Ni1 126.57(15) . .
C14 N4 C13 106.52(18) . .
C14 N4 C15 126.8(2) . .
C13 N4 C15 126.56(19) . .
N1 Ni1 O3 91.14(7) . 4_575
N1 Ni1 N3 92.58(7) . .
O3 Ni1 N3 174.52(7) 4_575 .
N1 Ni1 O5 89.89(7) . .
O3 Ni1 O5 93.04(6) 4_575 .
N3 Ni1 O5 90.98(7) . .
N1 Ni1 O7 94.45(7) . .
O3 Ni1 O7 84.48(6) 4_575 .
N3 Ni1 O7 91.22(7) . .
O5 Ni1 O7 175.03(6) . .
N1 Ni1 O6 174.50(8) . .
O3 Ni1 O6 84.02(8) 4_575 .
N3 Ni1 O6 92.43(9) . .
O5 Ni1 O6 87.76(7) . .
O7 Ni1 O6 87.69(7) . .
C10 O3 Ni1 128.20(15) . 4_676
Ni1 O5 H5A 110(2) . .
Ni1 O5 H5B 100(2) . .
H5A O5 H5B 114.6(2) . .
Ni1 O6 H6A 117(2) . .
Ni1 O6 H6B 118(2) . .
H6A O6 H6B 114.6(2) . .
Ni1 O7 H7A 108(2) . .
Ni1 O7 H7B 119(2) . .
H7A O7 H7B 114.6(2) . .
H8A O8 H8B 114.6(2) . .

loop_
_geom_bond_atom_site_label_1
_geom_bond_atom_site_label_2
_geom_bond_distance
_geom_bond_site_symmetry_2
C1 C2 1.346(3) .
C1 N1 1.370(3) .
C1 H1 0.9300 .
C2 N2 1.374(3) .
C2 H2 0.9300 .
C3 N1 1.314(3) .
C3 N2 1.339(3) .
C3 H3 0.9300 .
C4 C5 1.381(3) .
C4 C9 1.391(3) .
C4 N2 1.434(3) .
C5 C6 1.393(3) .
C5 H5 0.9300 .
C6 C7 1.388(3) .
C6 C11 1.505(3) .
C7 C8 1.378(3) .
C7 H7 0.9300 .
C8 C9 1.393(3) .
C8 H8 0.9300 .
C9 C10 1.506(3) .
C10 O4 1.240(3) .
C10 O3 1.255(3) .
C11 O1 1.251(3) .
C11 O2 1.256(3) .
C12 C13 1.345(3) .
C12 N3 1.378(3) .
C12 H12 0.9300 .
C13 N4 1.376(3) .
C13 H13 0.9300 .
C14 N3 1.315(3) .
C14 N4 1.353(3) .
C14 H14 0.9300 .
C15 C17 1.374(3) .
C15 C16 1.379(3) .
C15 N4 1.436(3) .
C16 C17 1.385(3) 3_677
C16 H16 0.9300 .
C17 C16 1.385(3) 3_677
C17 H17 0.9300 .
N1 Ni1 2.0382(17) .
N3 Ni1 2.0726(17) .
Ni1 O3 2.0389(15) 4_575
Ni1 O5 2.0746(15) .
Ni1 O7 2.1051(16) .
Ni1 O6 2.1228(18) .
O3 Ni1 2.0389(15) 4_676
O5 H5A 0.8200(11) .
O5 H5B 0.8201(11) .
O6 H6A 0.8200(11) .
O6 H6B 0.8200(11) .
O7 H7A 0.8200(10) .
O7 H7B 0.8200(11) .
O8 H8A 0.8203(11) .
O8 H8B 0.8200(11) .

loop_
_geom_torsion_atom_site_label_1
_geom_torsion_atom_site_label_2
_geom_torsion_atom_site_label_3
_geom_torsion_atom_site_label_4
_geom_torsion
_geom_torsion_site_symmetry_4
N1 C1 C2 N2 0.2(3) .
C9 C4 C5 C6 0.5(3) .
N2 C4 C5 C6 176.77(19) .
C4 C5 C6 C7 -2.4(3) .
C4 C5 C6 C11 178.23(19) .
C5 C6 C7 C8 1.6(3) .
C11 C6 C7 C8 -179.0(2) .
C6 C7 C8 C9 1.1(4) .
C5 C4 C9 C8 2.1(3) .
N2 C4 C9 C8 -174.2(2) .
C5 C4 C9 C10 -175.91(19) .
N2 C4 C9 C10 7.8(3) .
C7 C8 C9 C4 -2.9(3) .
C7 C8 C9 C10 175.2(2) .
C4 C9 C10 O4 55.2(3) .
C8 C9 C10 O4 -122.8(2) .
C4 C9 C10 O3 -126.5(2) .
C8 C9 C10 O3 55.5(3) .
C7 C6 C11 O1 1.3(3) .
C5 C6 C11 O1 -179.3(2) .
C7 C6 C11 O2 -178.6(2) .
C5 C6 C11 O2 0.8(3) .
N3 C12 C13 N4 0.4(3) .
C17 C15 C16 C17 -0.9(4) 3_677
N4 C15 C16 C17 177.1(2) 3_677
C16 C15 C17 C16 0.9(4) 3_677
N4 C15 C17 C16 -177.1(2) 3_677
N2 C3 N1 C1 -0.2(2) .
N2 C3 N1 Ni1 -176.09(14) .
C2 C1 N1 C3 0.0(3) .
C2 C1 N1 Ni1 175.95(16) .
N1 C3 N2 C2 0.3(3) .
N1 C3 N2 C4 175.61(19) .
C1 C2 N2 C3 -0.3(3) .
C1 C2 N2 C4 -175.7(2) .
C5 C4 N2 C3 65.0(3) .
C9 C4 N2 C3 -118.7(2) .
C5 C4 N2 C2 -120.5(2) .
C9 C4 N2 C2 55.8(3) .
N4 C14 N3 C12 0.1(3) .
N4 C14 N3 Ni1 -174.83(15) .
C13 C12 N3 C14 -0.3(3) .
C13 C12 N3 Ni1 174.71(17) .
N3 C14 N4 C13 0.1(3) .
N3 C14 N4 C15 176.4(2) .
C12 C13 N4 C14 -0.3(3) .
C12 C13 N4 C15 -176.6(2) .
C17 C15 N4 C14 -9.5(4) .
C16 C15 N4 C14 172.5(2) .
C17 C15 N4 C13 166.1(2) .
C16 C15 N4 C13 -11.9(4) .
C3 N1 Ni1 O3 -61.79(19) 4_575
C1 N1 Ni1 O3 123.15(18) 4_575
C3 N1 Ni1 N3 122.23(19) .
C1 N1 Ni1 N3 -52.83(19) .
C3 N1 Ni1 O5 31.25(19) .
C1 N1 Ni1 O5 -143.80(18) .
C3 N1 Ni1 O7 -146.34(18) .
C1 N1 Ni1 O7 38.60(19) .
C3 N1 Ni1 O6 -33.5(8) .
C1 N1 Ni1 O6 151.4(7) .
C14 N3 Ni1 N1 139.0(2) .
C12 N3 Ni1 N1 -34.9(2) .
C14 N3 Ni1 O3 6.2(8) 4_575
C12 N3 Ni1 O3 -167.7(7) 4_575
C14 N3 Ni1 O5 -131.1(2) .
C12 N3 Ni1 O5 55.00(19) .
C14 N3 Ni1 O7 44.5(2) .
C12 N3 Ni1 O7 -129.45(19) .
C14 N3 Ni1 O6 -43.3(2) .
C12 N3 Ni1 O6 142.81(19) .
O4 C10 O3 Ni1 24.1(4) 4_676
C9 C10 O3 Ni1 -153.99(15) 4_676
